data_7207100
loop_
_publ_author_name
'C\^ircu, Monica'
'Pa\,scanu, Vlad'
'Soran, Albert'
'Braun, Beatrice'
'Terec, Anamaria'
'Socaci, Crina'
'Grosu, Ion'

_publ_section_title
;
 Solid state supramolecular assemblies of triol podands through H-bonds
;
_journal_issue 2
_journal_name_full CrystEngComm
_journal_page_first 632
_journal_paper_doi 10.1039/c1ce05971h
_journal_volume 14
_journal_year 2012
_chemical_formula_moiety 'C21 H21 N O3'
_chemical_formula_sum 'C21 H21 N O3'
_chemical_formula_weight 335.39
_chemical_name_systematic
;
?
;
_space_group_IT_number 14
_symmetry_cell_setting monoclinic
_symmetry_space_group_name_Hall '-P 2yn'
_symmetry_space_group_name_H-M 'P 1 21/n 1'
_atom_sites_solution_hydrogens geom
_atom_sites_solution_primary direct
_atom_sites_solution_secondary difmap
_audit_creation_method SHELXL-97
_cell_angle_alpha 90.00
_cell_angle_beta 102.183(9)
_cell_angle_gamma 90.00
_cell_formula_units_Z 4
_cell_length_a 13.076(6)
_cell_length_b 6.162(3)
_cell_length_c 23.616(12)
_cell_measurement_reflns_used 2975
_cell_measurement_temperature 297(2)
_cell_measurement_theta_max 23.21
_cell_measurement_theta_min 2.79
_cell_volume 1860.0(16)
_computing_cell_refinement 'Bruker SMART'
_computing_data_collection 'Bruker SMART'
_computing_data_reduction 'Bruker SAINT'
_computing_molecular_graphics 'DIAMOND 3 (Brandenburg, 2006)'
_computing_publication_material 'enCIFer (CCDC, 2003)'
_computing_structure_refinement 'Bruker SHELXTL'
_computing_structure_solution 'Bruker SHELXTL'
_diffrn_ambient_temperature 297(2)
_diffrn_measured_fraction_theta_full 1.000
_diffrn_measured_fraction_theta_max 1.000
_diffrn_measurement_device_type 'CCD area detector'
_diffrn_measurement_method 'phi and omega scans'
_diffrn_radiation_monochromator graphite
_diffrn_radiation_source 'fine-focus sealed tube'
_diffrn_radiation_type MoK\a
_diffrn_radiation_wavelength 0.71073
_diffrn_reflns_av_R_equivalents 0.0337
_diffrn_reflns_av_sigmaI/netI 0.0476
_diffrn_reflns_limit_h_max 13
_diffrn_reflns_limit_h_min -15
_diffrn_reflns_limit_k_max 5
_diffrn_reflns_limit_k_min -7
_diffrn_reflns_limit_l_max 28
_diffrn_reflns_limit_l_min -28
_diffrn_reflns_number 8467
_diffrn_reflns_theta_full 25.00
_diffrn_reflns_theta_max 25.00
_diffrn_reflns_theta_min 1.65
_exptl_absorpt_coefficient_mu 0.080
_exptl_absorpt_correction_T_max 0.9756
_exptl_absorpt_correction_T_min 0.9619
_exptl_absorpt_correction_type multi-scan
_exptl_absorpt_process_details 'Bruker, 2001.'
_exptl_crystal_colour yellow
_exptl_crystal_density_diffrn 1.198
_exptl_crystal_density_method 'not measured'
_exptl_crystal_description block
_exptl_crystal_F_000 712
_exptl_crystal_size_max 0.49
_exptl_crystal_size_mid 0.45
_exptl_crystal_size_min 0.31
_refine_diff_density_max 0.177
_refine_diff_density_min -0.192
_refine_diff_density_rms 0.037
_refine_ls_extinction_method none
_refine_ls_goodness_of_fit_ref 1.108
_refine_ls_hydrogen_treatment mixed
_refine_ls_matrix_type full
_refine_ls_number_parameters 226
_refine_ls_number_reflns 3279
_refine_ls_number_restraints 0
_refine_ls_restrained_S_all 1.108
_refine_ls_R_factor_all 0.1076
_refine_ls_R_factor_gt 0.0752
_refine_ls_shift/su_max 0.001
_refine_ls_shift/su_mean 0.000
_refine_ls_structure_factor_coef Fsqd
_refine_ls_weighting_details 'calc w=1/[\s^2^(Fo^2^)+(0.0637P)^2^+0.8918P] where P=(Fo^2^+2Fc^2^)/3'
_refine_ls_weighting_scheme calc
_refine_ls_wR_factor_gt 0.1661
_refine_ls_wR_factor_ref 0.1801
_reflns_number_gt 2309
_reflns_number_total 3279
_reflns_threshold_expression >2sigma(I)
_cod_data_source_file c1ce05971h.txt
_cod_data_source_block 123alb
_cod_depositor_comments
;
The following automatic conversions were performed:

'_symmetry_cell_setting' value 'Monoclinic' changed to 'monoclinic'
according to /home/saulius/struct/CIF-dictionaries/cif_core.dic
dictionary named 'cif_core.dic' version 2.4.1 from 2010-06-29.

Automatic conversion script
Id: cif_fix_values 1715 2011-07-08 13:25:40Z adriana 
;
_cod_original_cell_volume 1859.9(15)
_cod_original_sg_symbol_H-M 'P 21/n '
_cod_database_code 7207100

loop_
_symmetry_equiv_pos_as_xyz
'x, y, z'
'-x+1/2, y+1/2, -z+1/2'
'-x, -y, -z'
'x-1/2, -y-1/2, z-1/2'

loop_
_atom_site_label
_atom_site_type_symbol
_atom_site_fract_x
_atom_site_fract_y
_atom_site_fract_z
_atom_site_U_iso_or_equiv
_atom_site_adp_type
_atom_site_occupancy
_atom_site_symmetry_multiplicity
_atom_site_calc_flag
_atom_site_refinement_flags
C1 C 0.09741(13) 0.7453(4) 0.39643(7) 0.0544(8) Uani 1 1 d G
C2 C 0.06692(14) 0.5620(4) 0.42295(9) 0.0805(11) Uani 1 1 d G
H2 H 0.0009 0.5024 0.4094 0.097 Uiso 1 1 calc R
C3 C 0.13503(19) 0.4679(3) 0.46966(9) 0.0819(11) Uani 1 1 d G
H3 H 0.1146 0.3452 0.4874 0.098 Uiso 1 1 calc R
C4 C 0.23364(17) 0.5570(3) 0.48986(7) 0.0619(9) Uani 1 1 d G
C5 C 0.26412(13) 0.7403(3) 0.46335(8) 0.0624(9) Uani 1 1 d G
H5 H 0.3301 0.8000 0.4769 0.075 Uiso 1 1 calc R
C6 C 0.19601(15) 0.8345(3) 0.41663(8) 0.0589(8) Uani 1 1 d G
H6 H 0.2164 0.9571 0.3989 0.071 Uiso 1 1 calc R
C7 C 0.3110(3) 0.4481(6) 0.53856(14) 0.0836(12) Uani 1 1 d .
H7A H 0.3651 0.5505 0.5557 0.100 Uiso 1 1 calc R
H7B H 0.2754 0.4002 0.5684 0.100 Uiso 1 1 calc R
C8 C 0.0649(2) 0.8482(6) 0.29334(11) 0.0537(8) Uani 1 1 d .
C9 C 0.1255(2) 0.6859(5) 0.27717(12) 0.0556(8) Uani 1 1 d .
H9 H 0.1461 0.5686 0.3017 0.067 Uiso 1 1 calc R
C10 C 0.1559(2) 0.6970(6) 0.22447(12) 0.0583(9) Uani 1 1 d .
H10 H 0.1975 0.5868 0.2145 0.070 Uiso 1 1 calc R
C11 C 0.1267(2) 0.8654(6) 0.18661(12) 0.0559(8) Uani 1 1 d .
C12 C 0.0676(3) 1.0295(6) 0.20329(13) 0.0674(10) Uani 1 1 d .
H12 H 0.0476 1.1468 0.1786 0.081 Uiso 1 1 calc R
C13 C 0.0375(3) 1.0228(6) 0.25627(13) 0.0659(9) Uani 1 1 d .
H13 H -0.0014 1.1364 0.2669 0.079 Uiso 1 1 calc R
C14 C 0.1559(3) 0.8743(7) 0.12845(14) 0.0808(12) Uani 1 1 d .
H14A H 0.1449 1.0202 0.1129 0.097 Uiso 1 1 calc R
H14B H 0.2295 0.8394 0.1328 0.097 Uiso 1 1 calc R
C15 C -0.0744(2) 0.8852(5) 0.34797(11) 0.0530(8) Uani 1 1 d .
C16 C -0.1542(2) 0.8326(6) 0.30226(13) 0.0659(10) Uani 1 1 d .
H16 H -0.1390 0.7612 0.2703 0.079 Uiso 1 1 calc R
C17 C -0.2565(2) 0.8842(6) 0.30306(13) 0.0628(9) Uani 1 1 d .
H17 H -0.3093 0.8439 0.2719 0.075 Uiso 1 1 calc R
C18 C -0.2823(2) 0.9929(5) 0.34851(12) 0.0541(8) Uani 1 1 d .
C19 C -0.2020(3) 1.0424(6) 0.39502(13) 0.0669(10) Uani 1 1 d .
H19 H -0.2174 1.1126 0.4271 0.080 Uiso 1 1 calc R
C20 C -0.0999(2) 0.9899(6) 0.39478(12) 0.0634(9) Uani 1 1 d .
H20 H -0.0473 1.0253 0.4265 0.076 Uiso 1 1 calc R
C21 C -0.3925(2) 1.0659(7) 0.34633(13) 0.0720(11) Uani 1 1 d .
H21A H -0.3956 1.2230 0.3438 0.086 Uiso 1 1 calc R
H21B H -0.4377 1.0078 0.3117 0.086 Uiso 1 1 calc R
N1 N 0.03119(19) 0.8389(5) 0.34664(10) 0.0686(9) Uani 1 1 d .
O1 O 0.3558(2) 0.2707(5) 0.51631(11) 0.0925(10) Uani 1 1 d .
O2 O 0.0967(2) 0.7299(5) 0.09032(10) 0.0876(9) Uani 1 1 d .
O3 O -0.4292(2) 0.9990(5) 0.39470(11) 0.0890(10) Uani 1 1 d .
H22 H 0.376(2) 0.188(6) 0.5401(14) 0.062(11) Uiso 1 1 d .
H23 H -0.478(3) 1.066(6) 0.3977(16) 0.092(14) Uiso 1 1 d .
H24 H 0.110(3) 0.735(6) 0.0564(17) 0.092(12) Uiso 1 1 d .

loop_
_atom_site_aniso_label
_atom_site_aniso_U_11
_atom_site_aniso_U_22
_atom_site_aniso_U_33
_atom_site_aniso_U_23
_atom_site_aniso_U_13
_atom_site_aniso_U_12
C1 0.0525(18) 0.075(2) 0.0417(15) 0.0069(15) 0.0235(14) 0.0137(17)
C2 0.063(2) 0.105(3) 0.077(2) 0.025(2) 0.0234(19) -0.001(2)
C3 0.093(3) 0.085(3) 0.074(2) 0.027(2) 0.030(2) 0.000(2)
C4 0.086(2) 0.064(2) 0.0371(15) -0.0014(15) 0.0170(16) 0.0234(19)
C5 0.070(2) 0.067(2) 0.0468(17) -0.0048(16) 0.0063(15) 0.0090(18)
C6 0.068(2) 0.061(2) 0.0501(17) 0.0041(15) 0.0175(15) 0.0042(17)
C7 0.123(3) 0.078(3) 0.0483(19) 0.0043(18) 0.016(2) 0.039(2)
C8 0.0445(16) 0.078(2) 0.0416(15) 0.0071(15) 0.0170(13) 0.0113(16)
C9 0.0481(17) 0.073(2) 0.0469(16) 0.0072(15) 0.0133(13) 0.0133(16)
C10 0.0445(17) 0.080(3) 0.0531(18) -0.0135(17) 0.0171(14) 0.0037(16)
C11 0.0483(17) 0.077(2) 0.0465(16) -0.0071(17) 0.0202(14) -0.0162(17)
C12 0.077(2) 0.075(3) 0.0543(19) 0.0121(17) 0.0222(17) -0.005(2)
C13 0.072(2) 0.074(3) 0.0579(19) 0.0070(17) 0.0272(16) 0.0181(18)
C14 0.083(2) 0.112(3) 0.058(2) -0.020(2) 0.0368(18) -0.038(2)
C15 0.0501(17) 0.074(2) 0.0391(15) 0.0044(14) 0.0174(13) 0.0139(16)
C16 0.062(2) 0.091(3) 0.0487(18) -0.0193(17) 0.0212(15) 0.0116(19)
C17 0.0519(19) 0.086(3) 0.0507(18) -0.0089(17) 0.0105(14) 0.0005(17)
C18 0.0500(17) 0.068(2) 0.0481(17) 0.0077(15) 0.0179(14) 0.0124(16)
C19 0.065(2) 0.090(3) 0.0517(18) -0.0149(17) 0.0268(16) 0.0183(19)
C20 0.0520(18) 0.094(3) 0.0448(16) -0.0138(17) 0.0118(14) 0.0076(18)
C21 0.057(2) 0.104(3) 0.060(2) 0.0146(19) 0.0254(16) 0.0234(19)
N1 0.0519(15) 0.117(3) 0.0432(14) 0.0167(15) 0.0239(12) 0.0281(16)
O1 0.132(2) 0.100(2) 0.0516(14) 0.0270(15) 0.0338(15) 0.0612(19)
O2 0.0902(18) 0.133(2) 0.0487(13) -0.0211(15) 0.0341(13) -0.0581(17)
O3 0.0741(17) 0.130(2) 0.0775(16) 0.0481(16) 0.0489(14) 0.0570(17)

loop_
_atom_type_symbol
_atom_type_description
_atom_type_scat_dispersion_real
_atom_type_scat_dispersion_imag
_atom_type_scat_source
C C 0.0033 0.0016 'International Tables Vol C Tables 4.2.6.8 and 6.1.1.4'
H H 0.0000 0.0000 'International Tables Vol C Tables 4.2.6.8 and 6.1.1.4'
N N 0.0061 0.0033 'International Tables Vol C Tables 4.2.6.8 and 6.1.1.4'
O O 0.0106 0.0060 'International Tables Vol C Tables 4.2.6.8 and 6.1.1.4'

loop_
_geom_angle_atom_site_label_1
_geom_angle_atom_site_label_2
_geom_angle_atom_site_label_3
_geom_angle
C2 C1 C6 120.0
C2 C1 N1 121.20(19)
C6 C1 N1 118.73(18)
C1 C2 C3 120.0
C1 C2 H2 120.0
C3 C2 H2 120.0
C4 C3 C2 120.0
C4 C3 H3 120.0
C2 C3 H3 120.0
C5 C4 C3 120.0
C5 C4 C7 119.5(2)
C3 C4 C7 120.5(2)
C6 C5 C4 120.0
C6 C5 H5 120.0
C4 C5 H5 120.0
C5 C6 C1 120.0
C5 C6 H6 120.0
C1 C6 H6 120.0
O1 C7 C4 109.1(3)
O1 C7 H7A 109.9
C4 C7 H7A 109.9
O1 C7 H7B 109.9
C4 C7 H7B 109.9
H7A C7 H7B 108.3
C9 C8 C13 118.4(3)
C9 C8 N1 121.4(3)
C13 C8 N1 120.3(3)
C8 C9 C10 120.2(3)
C8 C9 H9 119.9
C10 C9 H9 119.9
C11 C10 C9 122.0(3)
C11 C10 H10 119.0
C9 C10 H10 119.0
C10 C11 C12 117.7(3)
C10 C11 C14 122.3(3)
C12 C11 C14 120.0(3)
C11 C12 C13 121.2(3)
C11 C12 H12 119.4
C13 C12 H12 119.4
C8 C13 C12 120.5(3)
C8 C13 H13 119.8
C12 C13 H13 119.8
O2 C14 C11 110.9(3)
O2 C14 H14A 109.5
C11 C14 H14A 109.5
O2 C14 H14B 109.5
C11 C14 H14B 109.5
H14A C14 H14B 108.0
C16 C15 C20 118.0(3)
C16 C15 N1 121.1(3)
C20 C15 N1 120.8(3)
C15 C16 C17 120.9(3)
C15 C16 H16 119.6
C17 C16 H16 119.6
C18 C17 C16 121.6(3)
C18 C17 H17 119.2
C16 C17 H17 119.2
C17 C18 C19 117.4(3)
C17 C18 C21 120.9(3)
C19 C18 C21 121.6(3)
C20 C19 C18 121.3(3)
C20 C19 H19 119.4
C18 C19 H19 119.4
C19 C20 C15 120.8(3)
C19 C20 H20 119.6
C15 C20 H20 119.6
O3 C21 C18 112.2(3)
O3 C21 H21A 109.2
C18 C21 H21A 109.2
O3 C21 H21B 109.2
C18 C21 H21B 109.2
H21A C21 H21B 107.9
C15 N1 C8 119.9(2)
C15 N1 C1 119.2(2)
C8 N1 C1 119.9(2)
C7 O1 H22 111(2)
C14 O2 H24 113(2)
C21 O3 H23 111(3)

loop_
_geom_bond_atom_site_label_1
_geom_bond_atom_site_label_2
_geom_bond_distance
C1 C2 1.3900
C1 C6 1.3900
C1 N1 1.427(3)
C2 C3 1.3900
C2 H2 0.9300
C3 C4 1.3900
C3 H3 0.9300
C4 C5 1.3900
C4 C7 1.518(4)
C5 C6 1.3900
C5 H5 0.9300
C6 H6 0.9300
C7 O1 1.394(4)
C7 H7A 0.9700
C7 H7B 0.9700
C8 C9 1.380(4)
C8 C13 1.386(4)
C8 N1 1.420(3)
C9 C10 1.386(4)
C9 H9 0.9300
C10 C11 1.370(4)
C10 H10 0.9300
C11 C12 1.380(5)
C11 C14 1.502(4)
C12 C13 1.389(4)
C12 H12 0.9300
C13 H13 0.9300
C14 O2 1.381(4)
C14 H14A 0.9700
C14 H14B 0.9700
C15 C16 1.372(4)
C15 C20 1.379(4)
C15 N1 1.417(4)
C16 C17 1.379(4)
C16 H16 0.9300
C17 C18 1.367(4)
C17 H17 0.9300
C18 C19 1.384(4)
C18 C21 1.501(4)
C19 C20 1.375(4)
C19 H19 0.9300
C20 H20 0.9300
C21 O3 1.391(4)
C21 H21A 0.9700
C21 H21B 0.9700
O1 H22 0.76(3)
O2 H24 0.85(4)
O3 H23 0.78(4)

loop_
_geom_torsion_atom_site_label_1
_geom_torsion_atom_site_label_2
_geom_torsion_atom_site_label_3
_geom_torsion_atom_site_label_4
_geom_torsion
C6 C1 C2 C3 0.0
N1 C1 C2 C3 176.8(2)
C1 C2 C3 C4 0.0
C2 C3 C4 C5 0.0
C2 C3 C4 C7 -176.4(2)
C3 C4 C5 C6 0.0
C7 C4 C5 C6 176.5(2)
C4 C5 C6 C1 0.0
C2 C1 C6 C5 0.0
N1 C1 C6 C5 -176.9(2)
C5 C4 C7 O1 -98.6(3)
C3 C4 C7 O1 77.8(3)
C13 C8 C9 C10 -1.3(5)
N1 C8 C9 C10 178.9(3)
C8 C9 C10 C11 -0.7(5)
C9 C10 C11 C12 1.8(5)
C9 C10 C11 C14 -177.6(3)
C10 C11 C12 C13 -1.0(5)
C14 C11 C12 C13 178.5(3)
C9 C8 C13 C12 2.2(5)
N1 C8 C13 C12 -178.1(3)
C11 C12 C13 C8 -1.0(5)
C10 C11 C14 O2 74.4(4)
C12 C11 C14 O2 -105.0(4)
C20 C15 C16 C17 0.4(5)
N1 C15 C16 C17 -178.0(3)
C15 C16 C17 C18 1.4(6)
C16 C17 C18 C19 -2.4(5)
C16 C17 C18 C21 174.3(3)
C17 C18 C19 C20 1.9(5)
C21 C18 C19 C20 -174.9(3)
C18 C19 C20 C15 -0.2(6)
C16 C15 C20 C19 -1.0(5)
N1 C15 C20 C19 177.4(3)
C17 C18 C21 O3 128.1(4)
C19 C18 C21 O3 -55.3(5)
C16 C15 N1 C8 33.5(5)
C20 C15 N1 C8 -144.8(3)
C16 C15 N1 C1 -135.1(3)
C20 C15 N1 C1 46.6(5)
C9 C8 N1 C15 -133.9(3)
C13 C8 N1 C15 46.4(5)
C9 C8 N1 C1 34.6(4)
C13 C8 N1 C1 -145.1(3)
C2 C1 N1 C15 50.7(3)
C6 C1 N1 C15 -132.4(3)
C2 C1 N1 C8 -117.8(3)
C6 C1 N1 C8 59.1(3)
